data_4115312
loop_
_publ_author_name
'Robert B. Grossman'
'Kazuyuki Hattori'
'Sean Parkin'
'Brian O. Patrick'
'Melissa A. Varner'

_publ_section_title
;
 The Bicyclic N,N'-Diacylaminal: A New Motif for Molecular Self-Assembly
;
_journal_name_full 'Journal of the American Chemical Society'
_journal_page_first 13686
_journal_page_last 13687
_journal_paper_doi 10.1021/ja026949y
_journal_volume 124
_journal_year 2002
_chemical_formula_sum 'C22 H28 N2 O6'
_chemical_formula_weight 416.46
_chemical_name_systematic
; 
 ? 
;
_space_group_IT_number 14
_symmetry_cell_setting monoclinic
_symmetry_space_group_name_Hall '-P 2yn'
_symmetry_space_group_name_H-M 'P 1 21/n 1'
_atom_sites_solution_hydrogens geom
_atom_sites_solution_primary direct
_atom_sites_solution_secondary difmap
_audit_creation_method SHELXL-97
_cell_angle_alpha 90.00
_cell_angle_beta 90.215(2)
_cell_angle_gamma 90.00
_cell_formula_units_Z 4
_cell_length_a 8.9703(4)
_cell_length_b 9.8733(4)
_cell_length_c 23.6934(10)
_cell_measurement_reflns_used 34812
_cell_measurement_temperature 90.0(2)
_cell_measurement_theta_max 27.48
_cell_measurement_theta_min 1.00
_cell_volume 2098.43(15)
_computing_cell_refinement 'SCALEPACK (Otwinowski & Minor, 1997)'
_computing_data_collection 'COLLECT (Nonius, 1998)'
_computing_data_reduction 'DENZO-SMN (Otwinowski & Minor, 1997)'
_computing_molecular_graphics 'XP in Siemens SHELXTL (Sheldrick, 1994)'
_computing_publication_material
;
SHELX97-2 (Sheldrick, 1997) and local procedures
;
_computing_structure_refinement 'SHELXL-97 (Sheldrick, 1997)'
_computing_structure_solution 'SHELXS-97 (Sheldrick, 1990)'
_diffrn_ambient_temperature 90.0(2)
_diffrn_detector_area_resol_mean 18
_diffrn_measured_fraction_theta_full .999
_diffrn_measured_fraction_theta_max .999
_diffrn_measurement_device_type 'Nonius KappaCCD diffractometer'
_diffrn_measurement_method '\w scans at fixed \c = 55\%'
_diffrn_radiation_monochromator graphite
_diffrn_radiation_source 'fine-focus sealed tube'
_diffrn_radiation_type MoK\a
_diffrn_radiation_wavelength 0.71073
_diffrn_reflns_av_R_equivalents 0.0984
_diffrn_reflns_av_sigmaI/netI 0.0962
_diffrn_reflns_limit_h_max 11
_diffrn_reflns_limit_h_min -11
_diffrn_reflns_limit_k_max 12
_diffrn_reflns_limit_k_min -12
_diffrn_reflns_limit_l_max 30
_diffrn_reflns_limit_l_min -30
_diffrn_reflns_number 17972
_diffrn_reflns_theta_full 27.51
_diffrn_reflns_theta_max 27.51
_diffrn_reflns_theta_min 1.72
_diffrn_standards_decay_% <1
_exptl_absorpt_coefficient_mu 0.096
_exptl_absorpt_correction_type none
_exptl_crystal_colour colourless
_exptl_crystal_density_diffrn 1.318
_exptl_crystal_description lath
_exptl_crystal_F_000 888
_exptl_crystal_size_max 0.30
_exptl_crystal_size_mid 0.20
_exptl_crystal_size_min 0.08
_refine_diff_density_max .304
_refine_diff_density_min -.243
_refine_diff_density_rms .052
_refine_ls_extinction_method none
_refine_ls_goodness_of_fit_ref 0.992
_refine_ls_hydrogen_treatment mixed
_refine_ls_matrix_type full
_refine_ls_number_parameters 274
_refine_ls_number_reflns 4830
_refine_ls_number_restraints 0
_refine_ls_restrained_S_all 0.992
_refine_ls_R_factor_all 0.1068
_refine_ls_R_factor_gt 0.0530
_refine_ls_shift/su_max 0.000
_refine_ls_shift/su_mean 0.000
_refine_ls_structure_factor_coef Fsqd
_refine_ls_weighting_details 'calc w=1/[\s^2^(Fo^2^)+(0.0393P)^2^+0.0000P] where P=(Fo^2^+2Fc^2^)/3'
_refine_ls_weighting_scheme calc
_refine_ls_wR_factor_gt 0.0887
_refine_ls_wR_factor_ref 0.1022
_reflns_number_gt 3046
_reflns_number_total 4830
_reflns_threshold_expression >2\s(I)
_cod_data_source_file ja026949y-3_s2_5.cif
_cod_data_source_block (2a).(C6H6)
_cod_original_sg_symbol_H-M 'P 21/n'
_cod_database_code 4115312

loop_
_symmetry_equiv_pos_as_xyz
'x, y, z'
'-x+1/2, y+1/2, -z+1/2'
'-x, -y, -z'
'x-1/2, -y-1/2, z-1/2'

loop_
_atom_site_label
_atom_site_type_symbol
_atom_site_fract_x
_atom_site_fract_y
_atom_site_fract_z
_atom_site_U_iso_or_equiv
_atom_site_adp_type
_atom_site_occupancy
_atom_site_symmetry_multiplicity
_atom_site_calc_flag
_atom_site_refinement_flags
C1 C 0.54252(17) 0.18110(15) 0.13889(7) 0.0138(4) Uani 1 1 d .
C2 C 0.40479(17) 0.25023(16) 0.16624(7) 0.0175(4) Uani 1 1 d .
H2A H 0.3133 0.1974 0.1582 0.021 Uiso 1 1 calc R
H2B H 0.4180 0.2566 0.2077 0.021 Uiso 1 1 calc R
C3 C 0.39323(16) 0.39161(16) 0.14026(7) 0.0160(4) Uani 1 1 d .
H3A H 0.3547 0.4573 0.1682 0.019 Uiso 1 1 calc R
H3B H 0.3258 0.3908 0.1071 0.019 Uiso 1 1 calc R
C4 C 0.55253(16) 0.42888(15) 0.12260(7) 0.0138(4) Uani 1 1 d .
O5 O 0.59414(11) 0.59444(11) 0.19483(5) 0.0181(3) Uani 1 1 d .
C5 C 0.64088(17) 0.48973(17) 0.17205(7) 0.0143(4) Uani 1 1 d .
N6 N 0.76841(13) 0.43049(12) 0.18808(5) 0.0149(3) Uani 1 1 d .
H6 H 0.8212 0.4729 0.2140 0.018 Uiso 1 1 calc R
C7 C 0.82948(17) 0.30266(15) 0.16707(7) 0.0145(4) Uani 1 1 d .
N8 N 0.76805(14) 0.18858(12) 0.19922(5) 0.0154(3) Uani 1 1 d .
H8 H 0.8202 0.1579 0.2281 0.019 Uiso 1 1 calc R
O9 O 0.58890(11) 0.03282(11) 0.21585(5) 0.0203(3) Uani 1 1 d .
C9 C 0.63816(17) 0.12817(17) 0.18758(7) 0.0146(4) Uani 1 1 d .
C10 C 0.61775(16) 0.29255(15) 0.10159(7) 0.0141(4) Uani 1 1 d .
H10 H 0.5873 0.2786 0.0614 0.017 Uiso 1 1 calc R
C11 C 0.78618(17) 0.28514(16) 0.10571(7) 0.0150(4) Uani 1 1 d .
H11A H 0.8218 0.1965 0.0916 0.018 Uiso 1 1 calc R
H11B H 0.8318 0.3575 0.0826 0.018 Uiso 1 1 calc R
O12 O 0.61060(12) -0.01950(12) 0.08856(5) 0.0251(3) Uani 1 1 d .
C12 C 0.51293(19) 0.05871(16) 0.10188(7) 0.0164(4) Uani 1 1 d .
O13 O 0.37296(12) 0.05027(11) 0.08324(5) 0.0204(3) Uani 1 1 d .
C13 C 0.33869(19) -0.06943(18) 0.04914(7) 0.0270(5) Uani 1 1 d .
H13A H 0.3619 -0.1530 0.0706 0.032 Uiso 1 1 calc R
H13B H 0.3987 -0.0692 0.0141 0.032 Uiso 1 1 calc R
C14 C 0.17469(19) -0.06393(19) 0.03499(8) 0.0360(5) Uani 1 1 d .
H14A H 0.1169 -0.0584 0.0699 0.054 Uiso 1 1 calc R
H14B H 0.1463 -0.1458 0.0142 0.054 Uiso 1 1 calc R
H14C H 0.1544 0.0160 0.0117 0.054 Uiso 1 1 calc R
O15 O 0.44236(12) 0.58323(11) 0.05404(5) 0.0208(3) Uani 1 1 d .
C15 C 0.55195(18) 0.53783(16) 0.07657(7) 0.0163(4) Uani 1 1 d .
O16 O 0.69215(11) 0.57471(10) 0.06436(5) 0.0186(3) Uani 1 1 d .
C16 C 0.71232(18) 0.68032(16) 0.02202(7) 0.0213(4) Uani 1 1 d .
H16A H 0.7072 0.7709 0.0398 0.026 Uiso 1 1 calc R
H16B H 0.6333 0.6742 -0.0072 0.026 Uiso 1 1 calc R
C17 C 0.86276(18) 0.65876(18) -0.00401(7) 0.0284(5) Uani 1 1 d .
H17A H 0.9397 0.6629 0.0254 0.043 Uiso 1 1 calc R
H17B H 0.8813 0.7295 -0.0321 0.043 Uiso 1 1 calc R
H17C H 0.8655 0.5698 -0.0223 0.043 Uiso 1 1 calc R
C18 C 0.99746(17) 0.30433(16) 0.17590(7) 0.0197(4) Uani 1 1 d .
H18A H 1.0402 0.3827 0.1564 0.030 Uiso 1 1 calc R
H18B H 1.0407 0.2209 0.1607 0.030 Uiso 1 1 calc R
H18C H 1.0197 0.3105 0.2163 0.030 Uiso 1 1 calc R
C1B C 0.22801(19) 0.88576(19) 0.19731(7) 0.0245(5) Uani 1 1 d .
H1B H 0.3119 0.9347 0.2109 0.029 Uiso 1 1 calc R
C2B C 0.2474(2) 0.76090(18) 0.17223(8) 0.0269(5) Uani 1 1 d .
H2B1 H 0.3445 0.7236 0.1686 0.032 Uiso 1 1 calc R
C3B C 0.1242(2) 0.69030(18) 0.15241(8) 0.0296(5) Uani 1 1 d .
H3B1 H 0.1372 0.6044 0.1351 0.036 Uiso 1 1 calc R
C4B C -0.0169(2) 0.74388(19) 0.15771(8) 0.0285(5) Uani 1 1 d .
H4B H -0.1007 0.6951 0.1439 0.034 Uiso 1 1 calc R
C5B C -0.0364(2) 0.86893(19) 0.18315(8) 0.0275(5) Uani 1 1 d .
H5B H -0.1336 0.9058 0.1872 0.033 Uiso 1 1 calc R
C6B C 0.0863(2) 0.93964(18) 0.20261(7) 0.0261(5) Uani 1 1 d .
H6B H 0.0734 1.0258 0.2198 0.031 Uiso 1 1 calc R

loop_
_atom_site_aniso_label
_atom_site_aniso_U_11
_atom_site_aniso_U_22
_atom_site_aniso_U_33
_atom_site_aniso_U_23
_atom_site_aniso_U_13
_atom_site_aniso_U_12
C1 0.0135(9) 0.0123(9) 0.0156(10) -0.0008(7) -0.0015(7) -0.0010(7)
C2 0.0166(10) 0.0167(10) 0.0191(10) -0.0018(8) 0.0005(8) -0.0001(8)
C3 0.0122(9) 0.0184(10) 0.0174(10) -0.0019(8) -0.0028(7) 0.0017(7)
C4 0.0157(9) 0.0121(9) 0.0136(9) -0.0005(7) -0.0004(7) 0.0012(7)
O5 0.0202(7) 0.0155(7) 0.0186(7) -0.0038(5) -0.0005(5) 0.0020(5)
C5 0.0133(9) 0.0156(10) 0.0140(9) 0.0036(8) 0.0024(8) -0.0021(7)
N6 0.0141(8) 0.0143(8) 0.0161(8) -0.0031(6) -0.0054(6) -0.0003(6)
C7 0.0140(9) 0.0112(9) 0.0184(10) 0.0002(8) -0.0006(8) 0.0004(7)
N8 0.0141(8) 0.0163(8) 0.0158(8) 0.0032(6) -0.0051(6) 0.0001(6)
O9 0.0198(7) 0.0198(7) 0.0214(7) 0.0064(6) -0.0035(5) -0.0042(5)
C9 0.0136(10) 0.0133(9) 0.0170(10) -0.0028(8) 0.0005(8) 0.0020(7)
C10 0.0157(9) 0.0134(9) 0.0133(9) -0.0012(7) -0.0014(7) 0.0010(7)
C11 0.0161(9) 0.0126(9) 0.0162(10) -0.0002(8) 0.0005(8) 0.0014(7)
O12 0.0269(7) 0.0203(7) 0.0281(7) -0.0060(6) 0.0010(6) 0.0046(6)
C12 0.0190(10) 0.0168(10) 0.0135(10) 0.0036(8) -0.0002(8) -0.0025(8)
O13 0.0201(7) 0.0200(7) 0.0211(7) -0.0043(6) -0.0060(5) -0.0051(5)
C13 0.0356(12) 0.0253(11) 0.0203(11) -0.0073(9) 0.0007(9) -0.0154(9)
C14 0.0379(12) 0.0407(13) 0.0294(12) -0.0008(10) -0.0091(10) -0.0214(10)
O15 0.0190(7) 0.0201(7) 0.0232(7) 0.0028(6) -0.0047(6) 0.0039(5)
C15 0.0169(10) 0.0155(10) 0.0165(10) -0.0062(8) -0.0002(8) 0.0002(8)
O16 0.0178(7) 0.0185(7) 0.0196(7) 0.0066(5) -0.0003(5) -0.0019(5)
C16 0.0266(11) 0.0167(10) 0.0207(10) 0.0061(8) 0.0005(8) -0.0017(8)
C17 0.0268(11) 0.0308(12) 0.0275(12) 0.0075(9) 0.0024(9) -0.0029(9)
C18 0.0159(10) 0.0190(10) 0.0243(11) 0.0019(8) -0.0019(8) -0.0001(7)
C1B 0.0287(11) 0.0253(11) 0.0194(11) 0.0079(9) -0.0018(8) -0.0034(9)
C2B 0.0238(11) 0.0243(11) 0.0325(12) 0.0069(10) 0.0045(9) 0.0064(9)
C3B 0.0349(12) 0.0159(11) 0.0380(13) -0.0005(9) 0.0016(10) 0.0031(9)
C4B 0.0244(11) 0.0277(12) 0.0332(12) 0.0088(10) -0.0032(9) -0.0053(9)
C5B 0.0229(11) 0.0314(12) 0.0283(12) 0.0096(10) 0.0086(9) 0.0098(9)
C6B 0.0369(12) 0.0204(11) 0.0210(11) 0.0039(9) 0.0052(9) 0.0059(9)

loop_
_atom_type_symbol
_atom_type_description
_atom_type_scat_dispersion_real
_atom_type_scat_dispersion_imag
_atom_type_scat_source
C C .0033 .0016 'International Tables Vol C Tables 4.2.6.8 and 6.1.1.4'
H H .0000 .0000 'International Tables Vol C Tables 4.2.6.8 and 6.1.1.4'
N N .0061 .0033 'International Tables Vol C Tables 4.2.6.8 and 6.1.1.4'
O O .0106 .0060 'International Tables Vol C Tables 4.2.6.8 and 6.1.1.4'

loop_
_geom_angle_atom_site_label_1
_geom_angle_atom_site_label_2
_geom_angle_atom_site_label_3
_geom_angle
C12 C1 C9 105.12(13)
C12 C1 C2 116.95(13)
C9 C1 C2 106.28(13)
C12 C1 C10 107.98(12)
C9 C1 C10 115.13(13)
C2 C1 C10 105.76(12)
C3 C2 C1 106.60(12)
C3 C2 H2A 110.4
C1 C2 H2A 110.4
C3 C2 H2B 110.4
C1 C2 H2B 110.4
H2A C2 H2B 108.6
C2 C3 C4 105.47(12)
C2 C3 H3A 110.6
C4 C3 H3A 110.6
C2 C3 H3B 110.6
C4 C3 H3B 110.6
H3A C3 H3B 108.8
C15 C4 C5 105.61(12)
C15 C4 C3 111.20(13)
C5 C4 C3 111.37(13)
C15 C4 C10 112.41(13)
C5 C4 C10 113.00(13)
C3 C4 C10 103.42(12)
O5 C5 N6 122.06(15)
O5 C5 C4 118.96(14)
N6 C5 C4 118.94(14)
C5 N6 C7 126.93(13)
C5 N6 H6 116.5
C7 N6 H6 116.5
N6 C7 N8 110.09(12)
N6 C7 C11 109.28(12)
N8 C7 C11 108.38(13)
N6 C7 C18 108.41(12)
N8 C7 C18 108.09(12)
C11 C7 C18 112.58(13)
C9 N8 C7 124.31(14)
C9 N8 H8 117.8
C7 N8 H8 117.8
O9 C9 N8 122.70(15)
O9 C9 C1 117.92(14)
N8 C9 C1 119.34(14)
C11 C10 C4 113.48(13)
C11 C10 C1 111.19(12)
C4 C10 C1 105.36(12)
C11 C10 H10 108.9
C4 C10 H10 108.9
C1 C10 H10 108.9
C7 C11 C10 107.97(12)
C7 C11 H11A 110.1
C10 C11 H11A 110.1
C7 C11 H11B 110.1
C10 C11 H11B 110.1
H11A C11 H11B 108.4
O12 C12 O13 123.77(15)
O12 C12 C1 122.27(15)
O13 C12 C1 113.86(14)
C12 O13 C13 115.42(12)
O13 C13 C14 107.23(14)
O13 C13 H13A 110.3
C14 C13 H13A 110.3
O13 C13 H13B 110.3
C14 C13 H13B 110.3
H13A C13 H13B 108.5
C13 C14 H14A 109.5
C13 C14 H14B 109.5
H14A C14 H14B 109.5
C13 C14 H14C 109.5
H14A C14 H14C 109.5
H14B C14 H14C 109.5
O15 C15 O16 124.61(15)
O15 C15 C4 125.30(15)
O16 C15 C4 110.08(14)
C15 O16 C16 117.45(12)
O16 C16 C17 107.17(13)
O16 C16 H16A 110.3
C17 C16 H16A 110.3
O16 C16 H16B 110.3
C17 C16 H16B 110.3
H16A C16 H16B 108.5
C16 C17 H17A 109.5
C16 C17 H17B 109.5
H17A C17 H17B 109.5
C16 C17 H17C 109.5
H17A C17 H17C 109.5
H17B C17 H17C 109.5
C7 C18 H18A 109.5
C7 C18 H18B 109.5
H18A C18 H18B 109.5
C7 C18 H18C 109.5
H18A C18 H18C 109.5
H18B C18 H18C 109.5
C2B C1B C6B 119.99(17)
C2B C1B H1B 120.0
C6B C1B H1B 120.0
C1B C2B C3B 119.55(17)
C1B C2B H2B1 120.2
C3B C2B H2B1 120.2
C4B C3B C2B 120.48(18)
C4B C3B H3B1 119.8
C2B C3B H3B1 119.8
C3B C4B C5B 119.94(17)
C3B C4B H4B 120.0
C5B C4B H4B 120.0
C6B C5B C4B 119.61(17)
C6B C5B H5B 120.2
C4B C5B H5B 120.2
C5B C6B C1B 120.42(18)
C5B C6B H6B 119.8
C1B C6B H6B 119.8

loop_
_geom_bond_atom_site_label_1
_geom_bond_atom_site_label_2
_geom_bond_distance
C1 C12 1.516(2)
C1 C9 1.527(2)
C1 C2 1.555(2)
C1 C10 1.566(2)
C2 C3 1.529(2)
C2 H2A 0.9900
C2 H2B 0.9900
C3 C4 1.535(2)
C3 H3A 0.9900
C3 H3B 0.9900
C4 C15 1.532(2)
C4 C5 1.534(2)
C4 C10 1.551(2)
O5 C5 1.2400(18)
C5 N6 1.3385(18)
N6 C7 1.4638(18)
N6 H6 0.8800
C7 N8 1.4683(19)
C7 C11 1.513(2)
C7 C18 1.521(2)
N8 C9 1.3367(19)
N8 H8 0.8800
O9 C9 1.2379(18)
C10 C11 1.515(2)
C10 H10 1.0000
C11 H11A 0.9900
C11 H11B 0.9900
O12 C12 1.2106(18)
C12 O13 1.3321(19)
O13 C13 1.4636(18)
C13 C14 1.509(2)
C13 H13A 0.9900
C13 H13B 0.9900
C14 H14A 0.9800
C14 H14B 0.9800
C14 H14C 0.9800
O15 C15 1.2035(18)
C15 O16 1.3419(18)
O16 C16 1.4587(18)
C16 C17 1.501(2)
C16 H16A 0.9900
C16 H16B 0.9900
C17 H17A 0.9800
C17 H17B 0.9800
C17 H17C 0.9800
C18 H18A 0.9800
C18 H18B 0.9800
C18 H18C 0.9800
C1B C2B 1.380(2)
C1B C6B 1.384(2)
C1B H1B 0.9500
C2B C3B 1.387(2)
C2B H2B1 0.9500
C3B C4B 1.378(2)
C3B H3B1 0.9500
C4B C5B 1.385(2)
C4B H4B 0.9500
C5B C6B 1.381(2)
C5B H5B 0.9500
C6B H6B 0.9500

loop_
_geom_torsion_atom_site_label_1
_geom_torsion_atom_site_label_2
_geom_torsion_atom_site_label_3
_geom_torsion_atom_site_label_4
_geom_torsion
C12 C1 C2 C3 -114.48(15)
C9 C1 C2 C3 128.56(13)
C10 C1 C2 C3 5.73(16)
C1 C2 C3 C4 -26.53(16)
C2 C3 C4 C15 157.69(13)
C2 C3 C4 C5 -84.81(15)
C2 C3 C4 C10 36.84(16)
C15 C4 C5 O5 61.19(17)
C3 C4 C5 O5 -59.65(18)
C10 C4 C5 O5 -175.55(13)
C15 C4 C5 N6 -116.74(15)
C3 C4 C5 N6 122.43(15)
C10 C4 C5 N6 6.53(19)
O5 C5 N6 C7 175.63(14)
C4 C5 N6 C7 -6.5(2)
C5 N6 C7 N8 -86.49(18)
C5 N6 C7 C11 32.42(19)
C5 N6 C7 C18 155.46(14)
N6 C7 N8 C9 85.13(17)
C11 C7 N8 C9 -34.34(19)
C18 C7 N8 C9 -156.62(14)
C7 N8 C9 O9 -179.37(14)
C7 N8 C9 C1 -1.7(2)
C12 C1 C9 O9 -55.96(18)
C2 C1 C9 O9 68.65(17)
C10 C1 C9 O9 -174.64(13)
C12 C1 C9 N8 126.27(15)
C2 C1 C9 N8 -109.12(15)
C10 C1 C9 N8 7.6(2)
C15 C4 C10 C11 85.17(16)
C5 C4 C10 C11 -34.25(18)
C3 C4 C10 C11 -154.80(13)
C15 C4 C10 C1 -152.96(13)
C5 C4 C10 C1 87.62(15)
C3 C4 C10 C1 -32.93(15)
C12 C1 C10 C11 -93.85(15)
C9 C1 C10 C11 23.22(18)
C2 C1 C10 C11 140.23(13)
C12 C1 C10 C4 142.80(13)
C9 C1 C10 C4 -100.13(15)
C2 C1 C10 C4 16.88(16)
N6 C7 C11 C10 -56.48(15)
N8 C7 C11 C10 63.50(15)
C18 C7 C11 C10 -176.99(12)
C4 C10 C11 C7 60.10(16)
C1 C10 C11 C7 -58.47(16)
C9 C1 C12 O12 -46.13(19)
C2 C1 C12 O12 -163.72(15)
C10 C1 C12 O12 77.25(19)
C9 C1 C12 O13 137.38(13)
C2 C1 C12 O13 19.79(19)
C10 C1 C12 O13 -99.24(15)
O12 C12 O13 C13 5.8(2)
C1 C12 O13 C13 -177.74(13)
C12 O13 C13 C14 177.00(13)
C5 C4 C15 O15 -125.47(17)
C3 C4 C15 O15 -4.5(2)
C10 C4 C15 O15 110.90(17)
C5 C4 C15 O16 55.24(16)
C3 C4 C15 O16 176.18(12)
C10 C4 C15 O16 -68.40(16)
O15 C15 O16 C16 2.0(2)
C4 C15 O16 C16 -178.69(12)
C15 O16 C16 C17 -153.51(14)
C6B C1B C2B C3B 0.1(3)
C1B C2B C3B C4B -0.1(3)
C2B C3B C4B C5B -0.2(3)
C3B C4B C5B C6B 0.6(3)
C4B C5B C6B C1B -0.6(3)
C2B C1B C6B C5B 0.3(3)
